data_7038201
loop_
_publ_author_name
'Nakajima, Takayuki'
'Noda, Sayo'
'Sakamoto, Miyuki'
'Matsui, Aya'
'Nakamae, Kanako'
'Kure, Bunsho'
'Ura, Yasuyuki'
'Tanase, Tomoaki'

_publ_section_title
;
 Oxidative addition of an aromatic ortho C-H bond of tetraphosphine to
 asymmetric diiridium(i) centres.
;
_journal_issue 11
_journal_name_full 'Dalton transactions (Cambridge, England : 2003)'
_journal_page_first 4747
_journal_page_last 4761
_journal_paper_doi 10.1039/c5dt04725k
_journal_volume 45
_journal_year 2016
_chemical_formula_moiety 'C76 H79 F12 Ir2 N3 P6'
_chemical_formula_sum 'C76 H79 F12 Ir2 N3 P6'
_chemical_formula_weight 1832.74
_space_group_crystal_system triclinic
_space_group_IT_number 2
_space_group_name_Hall '-P 1'
_space_group_name_H-M_alt 'P -1'
_symmetry_space_group_name_Hall '-P 1'
_symmetry_space_group_name_H-M 'P -1'
_atom_sites_solution_hydrogens geom
_atom_sites_solution_primary direct
_atom_sites_solution_secondary difmap
_audit_update_record
;
2016-01-25 deposited with the CCDC.
2016-01-26 downloaded from the CCDC.
;
_cell_angle_alpha 75.827(10)
_cell_angle_beta 74.185(10)
_cell_angle_gamma 75.401(11)
_cell_formula_units_Z 2
_cell_length_a 12.672(2)
_cell_length_b 16.834(3)
_cell_length_c 20.346(4)
_cell_measurement_reflns_used 12157
_cell_measurement_temperature 153
_cell_measurement_theta_max 27.51
_cell_measurement_theta_min 3.00
_cell_volume 3968.1(13)
_computing_cell_refinement CrystalClear
_computing_data_collection 'CrystalClear (Rigaku Inc., 2008)'
_computing_data_reduction CrystalClear
_computing_molecular_graphics 'CrystalStructure 4.2'
_computing_publication_material 'CrystalStructure 4.2 (Rigaku, 2015)'
_computing_structure_refinement 'SHELXL Version 2014/7 (Sheldrick, 2008)'
_computing_structure_solution 'SIR92 (Altomare, et al., 1994)'
_diffrn_ambient_temperature 153
_diffrn_detector_area_resol_mean 7.111
_diffrn_measured_fraction_theta_full 0.997
_diffrn_measured_fraction_theta_max 0.990
_diffrn_measurement_device_type 'Rigaku Saturn724'
_diffrn_measurement_method \w
_diffrn_radiation_type 'Mo K\a'
_diffrn_radiation_wavelength 0.71075
_diffrn_reflns_Laue_measured_fraction_full 0.997
_diffrn_reflns_Laue_measured_fraction_max 0.990
_diffrn_reflns_limit_h_max 15
_diffrn_reflns_limit_h_min -16
_diffrn_reflns_limit_k_max 21
_diffrn_reflns_limit_k_min -21
_diffrn_reflns_limit_l_max 26
_diffrn_reflns_limit_l_min -26
_diffrn_reflns_number 48606
_diffrn_reflns_point_group_measured_fraction_full 0.997
_diffrn_reflns_point_group_measured_fraction_max 0.990
_diffrn_reflns_theta_full 25.242
_diffrn_reflns_theta_max 27.507
_diffrn_reflns_theta_min 3.004
_diffrn_standards_number 0
_exptl_absorpt_coefficient_mu 3.551
_exptl_absorpt_correction_T_max 0.918
_exptl_absorpt_correction_T_min 0.695
_exptl_absorpt_correction_type multi-scan
_exptl_absorpt_process_details 'REQAB (Rigaku, 1998)'
_exptl_crystal_colour orange
_exptl_crystal_density_diffrn 1.534
_exptl_crystal_density_method 'not measured'
_exptl_crystal_description prism
_exptl_crystal_F_000 1816.00
_exptl_crystal_size_max 0.116
_exptl_crystal_size_mid 0.067
_exptl_crystal_size_min 0.024
_refine_diff_density_max 4.55
_refine_diff_density_min -1.92
_refine_ls_extinction_method none
_refine_ls_goodness_of_fit_ref 1.106
_refine_ls_hydrogen_treatment mixed
_refine_ls_number_parameters 908
_refine_ls_number_reflns 18075
_refine_ls_number_restraints 0
_refine_ls_R_factor_all 0.0680
_refine_ls_R_factor_gt 0.0521
_refine_ls_shift/su_max 0.002
_refine_ls_structure_factor_coef Fsqd
_refine_ls_weighting_details 'w = 1/[\s^2^(Fo^2^)+(0.0673P)^2^] where P=(Fo^2^+2Fc^2^)/3'
_refine_ls_weighting_scheme calc
_refine_ls_wR_factor_gt 0.1262
_refine_ls_wR_factor_ref 0.1389
_reflns_Friedel_coverage 0.000
_reflns_number_gt 13852
_reflns_number_total 18075
_reflns_threshold_expression F^2^>2.0\s(F^2^)
_cod_data_source_file c5dt04725k2.cif
_cod_data_source_block '_compound5'
_cod_depositor_comments 'Adding full bibliography for 7038197--7038203.cif.'
_cod_original_cell_volume 3968.0(13)
_cod_database_code 7038201
_platon_squeeze_void_probe_radius 1.20

loop_
_space_group_symop_id
_space_group_symop_operation_xyz
1 +X,+Y,+Z
2 -X,-Y,-Z

loop_
_atom_site_label
_atom_site_type_symbol
_atom_site_fract_x
_atom_site_fract_y
_atom_site_fract_z
_atom_site_U_iso_or_equiv
_atom_site_adp_type
_atom_site_occupancy
_atom_site_site_symmetry_order
_atom_site_calc_flag
_atom_site_refinement_flags_posn
_atom_site_refinement_flags_adp
Ir1 Ir 0.66477(2) 0.63946(2) 0.24625(2) 0.02881(7) Uani 1 1 d . .
Ir2 Ir 0.16183(2) 0.82623(2) 0.22456(2) 0.03455(8) Uani 1 1 d . .
P1 P 0.69310(11) 0.50987(9) 0.21568(7) 0.0309(3) Uani 1 1 d . .
P2 P 0.64457(11) 0.53998(9) 0.34651(7) 0.0317(3) Uani 1 1 d . .
P3 P 0.47194(11) 0.69690(9) 0.26205(7) 0.0312(3) Uani 1 1 d . .
P4 P 0.25945(11) 0.69484(9) 0.20211(7) 0.0303(3) Uani 1 1 d . .
P5 P 0.51073(16) 0.26911(13) 0.45556(10) 0.0580(5) Uani 1 1 d . .
P6 P 0.36745(15) 0.22353(11) 0.04960(9) 0.0478(4) Uani 1 1 d . .
F1 F 0.4037(5) 0.2364(5) 0.4667(4) 0.132(3) Uani 1 1 d . .
F2 F 0.4818(6) 0.2758(4) 0.5347(3) 0.122(2) Uani 1 1 d . .
F3 F 0.4437(5) 0.3616(3) 0.4359(3) 0.1063(19) Uani 1 1 d . .
F4 F 0.5435(5) 0.2671(4) 0.3752(3) 0.1019(18) Uani 1 1 d . .
F5 F 0.5818(4) 0.1791(3) 0.4752(3) 0.0886(15) Uani 1 1 d . .
F6 F 0.6181(6) 0.3063(4) 0.4449(4) 0.134(3) Uani 1 1 d . .
F7 F 0.2549(4) 0.2474(4) 0.0240(2) 0.0807(15) Uani 1 1 d . .
F8 F 0.3432(4) 0.1343(3) 0.0865(3) 0.0919(16) Uani 1 1 d . .
F9 F 0.3015(4) 0.2574(4) 0.1191(3) 0.0927(16) Uani 1 1 d . .
F10 F 0.3924(6) 0.3135(4) 0.0141(4) 0.133(3) Uani 1 1 d . .
F11 F 0.4349(4) 0.1925(4) -0.0201(2) 0.104(2) Uani 1 1 d . .
F12 F 0.4802(4) 0.1996(4) 0.0754(2) 0.0895(16) Uani 1 1 d . .
N1 N 0.0808(4) 0.7911(3) 0.3847(2) 0.0413(11) Uani 1 1 d . .
N2 N 0.0304(5) 1.0010(3) 0.2529(3) 0.0498(13) Uani 1 1 d . .
N3 N 0.1742(5) 0.8997(3) 0.0683(3) 0.0478(13) Uani 1 1 d . .
C1 C 0.1200(5) 0.7947(3) 0.3260(3) 0.0359(12) Uani 1 1 d . .
C2 C 0.0793(5) 0.9365(4) 0.2407(3) 0.0459(15) Uani 1 1 d . .
C3 C 0.1726(5) 0.8694(4) 0.1260(3) 0.0394(13) Uani 1 1 d . .
C4 C 0.7584(5) 0.6772(4) 0.1353(3) 0.0400(13) Uani 1 1 d . .
H78 H 0.746(5) 0.651(3) 0.107(3) 0.028(15) Uiso 1 1 d . .
C5 C 0.6789(5) 0.7465(4) 0.1539(3) 0.0421(14) Uani 1 1 d . .
H77 H 0.621(4) 0.754(3) 0.140(2) 0.015(12) Uiso 1 1 d . .
C6 C 0.7075(6) 0.8209(4) 0.1684(4) 0.0529(17) Uani 1 1 d . .
H6A H 0.6525 0.8714 0.1545 0.063 Uiso 1 1 calc R U
H6B H 0.7821 0.8283 0.1392 0.063 Uiso 1 1 calc R U
C7 C 0.7089(6) 0.8146(4) 0.2454(4) 0.0540(17) Uani 1 1 d . .
H7A H 0.7694 0.8409 0.2471 0.065 Uiso 1 1 calc R U
H7B H 0.6370 0.8462 0.2686 0.065 Uiso 1 1 calc R U
C8 C 0.7266(5) 0.7244(4) 0.2854(3) 0.0400(13) Uani 1 1 d . .
H4 H 0.697(4) 0.726(3) 0.338(3) 0.026(13) Uiso 1 1 d . .
C9 C 0.8173(5) 0.6629(4) 0.2605(3) 0.0409(14) Uani 1 1 d . .
H3 H 0.850(4) 0.622(3) 0.289(2) 0.014(12) Uiso 1 1 d . .
C10 C 0.9061(5) 0.6817(4) 0.1939(3) 0.0453(15) Uani 1 1 d . .
H10A H 0.9130 0.7407 0.1864 0.054 Uiso 1 1 calc R U
H10B H 0.9791 0.6461 0.2002 0.054 Uiso 1 1 calc R U
C11 C 0.8804(5) 0.6670(4) 0.1292(3) 0.0423(14) Uani 1 1 d . .
H11A H 0.9109 0.7071 0.0881 0.051 Uiso 1 1 calc R U
H11B H 0.9182 0.6099 0.1215 0.051 Uiso 1 1 calc R U
C12 C 0.6613(5) 0.4513(3) 0.3056(3) 0.0370(12) Uani 1 1 d . .
H12A H 0.5917 0.4294 0.3166 0.044 Uiso 1 1 calc R U
H12B H 0.7241 0.4056 0.3167 0.044 Uiso 1 1 calc R U
C13 C 0.5104(4) 0.5433(4) 0.4088(3) 0.0368(12) Uani 1 1 d . .
H13A H 0.5097 0.4877 0.4394 0.044 Uiso 1 1 calc R U
H13B H 0.5026 0.5842 0.4383 0.044 Uiso 1 1 calc R U
C14 C 0.4104(4) 0.5670(4) 0.3754(3) 0.0387(13) Uani 1 1 d . .
H14A H 0.3448 0.5499 0.4104 0.046 Uiso 1 1 calc R U
H14B H 0.4266 0.5357 0.3372 0.046 Uiso 1 1 calc R U
C15 C 0.3812(4) 0.6610(4) 0.3461(3) 0.0372(12) Uani 1 1 d . .
H15A H 0.3853 0.6922 0.3805 0.045 Uiso 1 1 calc R U
H15B H 0.3029 0.6751 0.3407 0.045 Uiso 1 1 calc R U
C16 C 0.4111(4) 0.6742(4) 0.1976(3) 0.0346(12) Uani 1 1 d . .
H16A H 0.4389 0.6139 0.1965 0.042 Uiso 1 1 calc R U
H16B H 0.4451 0.7048 0.1518 0.042 Uiso 1 1 calc R U
C17 C 0.8381(4) 0.4643(3) 0.1775(3) 0.0360(12) Uani 1 1 d . .
C18 C 0.9199(5) 0.4529(4) 0.2145(3) 0.0433(14) Uani 1 1 d . .
H18 H 0.8999 0.4657 0.2598 0.052 Uiso 1 1 calc R U
C19 C 1.0311(5) 0.4228(4) 0.1850(3) 0.0480(15) Uani 1 1 d . .
H19 H 1.0868 0.4146 0.2105 0.058 Uiso 1 1 calc R U
C20 C 1.0614(5) 0.4047(4) 0.1191(3) 0.0499(16) Uani 1 1 d . .
H20 H 1.1375 0.3837 0.0993 0.060 Uiso 1 1 calc R U
C21 C 0.9801(5) 0.4172(4) 0.0818(4) 0.0527(17) Uani 1 1 d . .
H21 H 1.0006 0.4055 0.0361 0.063 Uiso 1 1 calc R U
C22 C 0.8677(5) 0.4470(4) 0.1112(3) 0.0429(14) Uani 1 1 d . .
H22 H 0.8120 0.4553 0.0857 0.052 Uiso 1 1 calc R U
C23 C 0.6097(4) 0.4763(4) 0.1704(3) 0.0348(12) Uani 1 1 d . .
C24 C 0.5760(5) 0.3996(4) 0.1939(3) 0.0384(13) Uani 1 1 d . .
H24 H 0.6010 0.3617 0.2322 0.046 Uiso 1 1 calc R U
C25 C 0.5062(5) 0.3783(4) 0.1619(3) 0.0471(15) Uani 1 1 d . .
H25 H 0.4838 0.3258 0.1783 0.056 Uiso 1 1 calc R U
C26 C 0.4695(5) 0.4325(4) 0.1067(3) 0.0465(15) Uani 1 1 d . .
H26 H 0.4207 0.4180 0.0853 0.056 Uiso 1 1 calc R U
C27 C 0.5036(5) 0.5080(4) 0.0823(3) 0.0449(15) Uani 1 1 d . .
H27 H 0.4778 0.5456 0.0442 0.054 Uiso 1 1 calc R U
C28 C 0.5756(5) 0.5300(4) 0.1129(3) 0.0376(13) Uani 1 1 d . .
H28 H 0.6011 0.5812 0.0945 0.045 Uiso 1 1 calc R U
C29 C 0.7416(5) 0.5099(4) 0.4047(3) 0.0369(12) Uani 1 1 d . .
C30 C 0.7387(5) 0.5660(4) 0.4445(3) 0.0469(15) Uani 1 1 d . .
H30 H 0.6911 0.6196 0.4393 0.056 Uiso 1 1 calc R U
C31 C 0.8081(5) 0.5429(5) 0.4938(3) 0.0482(16) Uani 1 1 d . .
H31 H 0.8072 0.5813 0.5214 0.058 Uiso 1 1 calc R U
C32 C 0.8745(6) 0.4669(5) 0.5009(3) 0.0565(19) Uani 1 1 d . .
H32 H 0.9197 0.4516 0.5341 0.068 Uiso 1 1 calc R U
C33 C 0.8781(6) 0.4110(5) 0.4610(4) 0.0571(19) Uani 1 1 d . .
H33 H 0.9266 0.3578 0.4664 0.069 Uiso 1 1 calc R U
C34 C 0.8120(5) 0.4312(4) 0.4129(3) 0.0432(14) Uani 1 1 d . .
H34 H 0.8144 0.3920 0.3857 0.052 Uiso 1 1 calc R U
C35 C 0.4296(4) 0.8107(4) 0.2538(3) 0.0381(13) Uani 1 1 d . .
C36 C 0.4108(5) 0.8622(4) 0.1915(3) 0.0437(14) Uani 1 1 d . .
H36 H 0.4157 0.8385 0.1527 0.052 Uiso 1 1 calc R U
C37 C 0.3847(6) 0.9492(4) 0.1864(5) 0.064(2) Uani 1 1 d . .
H37 H 0.3729 0.9843 0.1436 0.077 Uiso 1 1 calc R U
C38 C 0.3758(7) 0.9845(5) 0.2427(5) 0.073(2) Uani 1 1 d . .
H38 H 0.3584 1.0435 0.2391 0.088 Uiso 1 1 calc R U
C39 C 0.3928(7) 0.9327(5) 0.3035(5) 0.073(2) Uani 1 1 d . .
H39 H 0.3846 0.9565 0.3428 0.088 Uiso 1 1 calc R U
C40 C 0.4212(6) 0.8474(5) 0.3098(4) 0.0577(18) Uani 1 1 d . .
H40 H 0.4352 0.8133 0.3525 0.069 Uiso 1 1 calc R U
C41 C 0.2597(4) 0.6765(3) 0.1165(3) 0.0311(11) Uani 1 1 d . .
C42 C 0.2004(5) 0.6211(4) 0.1105(3) 0.0386(13) Uani 1 1 d . .
H42 H 0.1626 0.5887 0.1510 0.046 Uiso 1 1 calc R U
C43 C 0.1963(5) 0.6128(4) 0.0446(3) 0.0476(15) Uani 1 1 d . .
H43 H 0.1550 0.5749 0.0408 0.057 Uiso 1 1 calc R U
C44 C 0.2511(5) 0.6587(4) -0.0148(3) 0.0475(15) Uani 1 1 d . .
H44 H 0.2465 0.6535 -0.0594 0.057 Uiso 1 1 calc R U
C45 C 0.3131(5) 0.7126(4) -0.0087(3) 0.0471(15) Uani 1 1 d . .
H45 H 0.3524 0.7436 -0.0494 0.056 Uiso 1 1 calc R U
C46 C 0.3184(5) 0.7218(4) 0.0560(3) 0.0379(13) Uani 1 1 d . .
H46 H 0.3616 0.7586 0.0596 0.045 Uiso 1 1 calc R U
C47 C 0.2129(4) 0.6023(4) 0.2600(3) 0.0338(12) Uani 1 1 d . .
C48 C 0.2796(5) 0.5228(4) 0.2584(3) 0.0390(13) Uani 1 1 d . .
H48 H 0.3537 0.5171 0.2305 0.047 Uiso 1 1 calc R U
C49 C 0.2398(5) 0.4522(4) 0.2966(3) 0.0446(14) Uani 1 1 d . .
H49 H 0.2867 0.3984 0.2962 0.054 Uiso 1 1 calc R U
C50 C 0.1296(5) 0.4609(4) 0.3360(3) 0.0465(15) Uani 1 1 d . .
H50 H 0.1007 0.4127 0.3614 0.056 Uiso 1 1 calc R U
C51 C 0.0631(5) 0.5390(4) 0.3380(3) 0.0419(14) Uani 1 1 d . .
H51 H -0.0110 0.5448 0.3657 0.050 Uiso 1 1 calc R U
C52 C 0.1044(5) 0.6090(4) 0.2997(3) 0.0375(13) Uani 1 1 d . .
H52 H 0.0574 0.6627 0.3007 0.045 Uiso 1 1 calc R U
C53 C 0.0193(5) 0.7925(4) 0.4529(3) 0.0439(14) Uani 1 1 d . .
C54 C -0.0862(5) 0.7735(4) 0.4724(3) 0.0470(15) Uani 1 1 d . .
C55 C -0.1446(6) 0.7763(6) 0.5412(4) 0.069(2) Uani 1 1 d . .
H55 H -0.2178 0.7646 0.5565 0.083 Uiso 1 1 calc R U
C56 C -0.0972(7) 0.7957(7) 0.5863(4) 0.090(3) Uani 1 1 d . .
H56 H -0.1372 0.7950 0.6333 0.108 Uiso 1 1 calc R U
C57 C 0.0066(7) 0.8163(7) 0.5659(4) 0.083(3) Uani 1 1 d . .
H57 H 0.0359 0.8318 0.5982 0.100 Uiso 1 1 calc R U
C58 C 0.0690(6) 0.8146(6) 0.4986(4) 0.065(2) Uani 1 1 d . .
C59 C -0.1365(6) 0.7519(5) 0.4211(4) 0.0583(18) Uani 1 1 d . .
H59A H -0.2112 0.7404 0.4443 0.070 Uiso 1 1 calc R U
H59B H -0.1422 0.7989 0.3820 0.070 Uiso 1 1 calc R U
H59C H -0.0886 0.7023 0.4039 0.070 Uiso 1 1 calc R U
C60 C 0.1849(7) 0.8349(7) 0.4734(5) 0.090(3) Uani 1 1 d . .
H60A H 0.2136 0.8298 0.4244 0.108 Uiso 1 1 calc R U
H60B H 0.1812 0.8921 0.4782 0.108 Uiso 1 1 calc R U
H60C H 0.2349 0.7958 0.5013 0.108 Uiso 1 1 calc R U
C61 C -0.0458(5) 1.0749(4) 0.2692(3) 0.0451(14) Uani 1 1 d . .
C62 C -0.0164(6) 1.1503(4) 0.2339(4) 0.0553(17) Uani 1 1 d . .
C63 C -0.0939(7) 1.2211(5) 0.2479(5) 0.069(2) Uani 1 1 d . .
H63 H -0.0796 1.2745 0.2236 0.083 Uiso 1 1 calc R U
C64 C -0.1916(7) 1.2148(5) 0.2966(5) 0.072(2) Uani 1 1 d . .
H64 H -0.2430 1.2646 0.3066 0.087 Uiso 1 1 calc R U
C65 C -0.2177(6) 1.1393(5) 0.3314(4) 0.0629(19) Uani 1 1 d . .
H65 H -0.2869 1.1373 0.3643 0.075 Uiso 1 1 calc R U
C66 C -0.1432(5) 1.0656(4) 0.3189(3) 0.0506(16) Uani 1 1 d . .
C67 C 0.0941(7) 1.1558(6) 0.1829(5) 0.089(3) Uani 1 1 d . .
H67A H 0.1380 1.0994 0.1798 0.107 Uiso 1 1 calc R U
H67B H 0.0808 1.1849 0.1370 0.107 Uiso 1 1 calc R U
H67C H 0.1354 1.1867 0.1988 0.107 Uiso 1 1 calc R U
C68 C -0.1667(8) 0.9801(5) 0.3542(4) 0.082(3) Uani 1 1 d . .
H68A H -0.2391 0.9858 0.3876 0.099 Uiso 1 1 calc R U
H68B H -0.1687 0.9498 0.3193 0.099 Uiso 1 1 calc R U
H68C H -0.1076 0.9492 0.3787 0.099 Uiso 1 1 calc R U
C69 C 0.1806(6) 0.9189(4) -0.0043(3) 0.0504(16) Uani 1 1 d . .
C70 C 0.2683(7) 0.9550(4) -0.0472(3) 0.0541(17) Uani 1 1 d . .
C71 C 0.2787(8) 0.9660(5) -0.1188(4) 0.073(2) Uani 1 1 d . .
H71 H 0.3417 0.9852 -0.1504 0.088 Uiso 1 1 calc R U
C72 C 0.1982(10) 0.9491(6) -0.1433(4) 0.094(3) Uani 1 1 d . .
H72 H 0.2031 0.9608 -0.1921 0.113 Uiso 1 1 calc R U
C73 C 0.1105(10) 0.9158(6) -0.0994(5) 0.096(3) Uani 1 1 d . .
H73 H 0.0570 0.9033 -0.1183 0.115 Uiso 1 1 calc R U
C74 C 0.0985(7) 0.9001(5) -0.0282(4) 0.066(2) Uani 1 1 d . .
C75 C 0.3530(7) 0.9767(5) -0.0198(4) 0.065(2) Uani 1 1 d . .
H75A H 0.4074 1.0014 -0.0587 0.079 Uiso 1 1 calc R U
H75B H 0.3155 1.0171 0.0109 0.079 Uiso 1 1 calc R U
H75C H 0.3917 0.9261 0.0064 0.079 Uiso 1 1 calc R U
C76 C 0.0057(8) 0.8621(6) 0.0225(5) 0.084(3) Uani 1 1 d . .
H76A H 0.0138 0.8567 0.0701 0.101 Uiso 1 1 calc R U
H76B H -0.0666 0.8980 0.0170 0.101 Uiso 1 1 calc R U
H76C H 0.0092 0.8067 0.0137 0.101 Uiso 1 1 calc R U

loop_
_atom_site_aniso_label
_atom_site_aniso_U_11
_atom_site_aniso_U_22
_atom_site_aniso_U_33
_atom_site_aniso_U_23
_atom_site_aniso_U_13
_atom_site_aniso_U_12
Ir1 0.02634(12) 0.03120(13) 0.02708(12) -0.00306(9) -0.00636(8) -0.00450(9)
Ir2 0.03322(13) 0.03338(13) 0.03179(13) -0.00621(9) -0.00547(9) 0.00077(9)
P1 0.0296(7) 0.0314(7) 0.0295(7) -0.0061(6) -0.0059(5) -0.0027(6)
P2 0.0316(7) 0.0362(8) 0.0264(6) -0.0027(6) -0.0076(5) -0.0067(6)
P3 0.0261(6) 0.0331(7) 0.0317(7) -0.0049(6) -0.0055(5) -0.0033(6)
P4 0.0282(7) 0.0318(7) 0.0287(7) -0.0044(6) -0.0061(5) -0.0037(6)
P5 0.0537(11) 0.0563(11) 0.0602(11) -0.0183(9) -0.0030(9) -0.0077(9)
P6 0.0478(9) 0.0463(10) 0.0430(9) 0.0018(7) -0.0087(7) -0.0096(8)
F1 0.065(3) 0.144(6) 0.182(7) 0.009(5) -0.031(4) -0.047(4)
F2 0.182(6) 0.095(4) 0.060(3) -0.020(3) -0.029(4) 0.031(4)
F3 0.135(5) 0.075(4) 0.077(3) -0.011(3) -0.014(3) 0.022(3)
F4 0.094(4) 0.126(5) 0.077(3) -0.045(3) -0.008(3) 0.005(3)
F5 0.071(3) 0.061(3) 0.117(4) -0.019(3) -0.001(3) -0.001(2)
F6 0.141(5) 0.132(6) 0.154(6) 0.043(4) -0.079(5) -0.091(5)
F7 0.051(2) 0.120(4) 0.060(3) -0.004(3) -0.016(2) -0.006(3)
F8 0.091(4) 0.055(3) 0.114(4) 0.013(3) -0.020(3) -0.018(3)
F9 0.089(3) 0.104(4) 0.079(3) -0.037(3) -0.024(3) 0.016(3)
F10 0.134(5) 0.073(4) 0.174(7) 0.032(4) -0.024(5) -0.053(4)
F11 0.079(3) 0.174(6) 0.043(2) -0.032(3) -0.010(2) 0.011(4)
F12 0.062(3) 0.132(5) 0.078(3) 0.002(3) -0.032(2) -0.027(3)
N1 0.038(3) 0.049(3) 0.033(3) -0.008(2) -0.006(2) -0.003(2)
N2 0.052(3) 0.040(3) 0.049(3) -0.012(2) -0.009(2) 0.005(3)
N3 0.056(3) 0.036(3) 0.046(3) -0.003(2) -0.010(2) -0.004(2)
C1 0.040(3) 0.031(3) 0.033(3) -0.005(2) -0.007(2) -0.002(2)
C2 0.051(4) 0.040(3) 0.035(3) -0.001(3) -0.004(3) 0.001(3)
C3 0.035(3) 0.038(3) 0.036(3) -0.002(3) -0.005(2) 0.000(3)
C4 0.044(3) 0.048(4) 0.026(3) 0.002(3) -0.006(2) -0.016(3)
C5 0.035(3) 0.045(4) 0.041(3) 0.012(3) -0.013(3) -0.015(3)
C6 0.044(4) 0.042(4) 0.066(4) 0.005(3) -0.011(3) -0.013(3)
C7 0.040(3) 0.047(4) 0.073(5) -0.008(3) -0.003(3) -0.020(3)
C8 0.041(3) 0.050(4) 0.040(3) -0.008(3) -0.014(3) -0.025(3)
C9 0.039(3) 0.052(4) 0.038(3) 0.003(3) -0.017(3) -0.021(3)
C10 0.029(3) 0.058(4) 0.048(3) -0.006(3) -0.004(3) -0.015(3)
C11 0.032(3) 0.043(3) 0.043(3) -0.001(3) -0.002(2) -0.006(3)
C12 0.048(3) 0.032(3) 0.029(3) -0.005(2) -0.003(2) -0.011(3)
C13 0.034(3) 0.041(3) 0.029(3) 0.000(2) -0.005(2) -0.005(2)
C14 0.028(3) 0.046(3) 0.035(3) 0.002(3) -0.004(2) -0.008(2)
C15 0.029(3) 0.047(3) 0.033(3) -0.006(2) -0.009(2) -0.003(2)
C16 0.026(3) 0.043(3) 0.034(3) -0.009(2) -0.006(2) -0.006(2)
C17 0.030(3) 0.031(3) 0.045(3) -0.008(2) -0.010(2) -0.002(2)
C18 0.036(3) 0.047(4) 0.042(3) -0.006(3) -0.008(2) -0.002(3)
C19 0.039(3) 0.045(4) 0.060(4) -0.008(3) -0.016(3) -0.005(3)
C20 0.037(3) 0.048(4) 0.056(4) -0.015(3) 0.000(3) -0.001(3)
C21 0.038(3) 0.062(4) 0.054(4) -0.018(3) -0.001(3) -0.005(3)
C22 0.036(3) 0.046(4) 0.047(3) -0.020(3) -0.009(3) 0.003(3)
C23 0.028(3) 0.043(3) 0.034(3) -0.014(2) -0.005(2) -0.006(2)
C24 0.044(3) 0.034(3) 0.034(3) -0.005(2) -0.004(2) -0.008(3)
C25 0.048(4) 0.049(4) 0.052(4) -0.020(3) -0.009(3) -0.016(3)
C26 0.038(3) 0.058(4) 0.051(4) -0.024(3) -0.010(3) -0.010(3)
C27 0.036(3) 0.056(4) 0.040(3) -0.016(3) -0.015(2) 0.010(3)
C28 0.040(3) 0.041(3) 0.032(3) -0.012(2) -0.005(2) -0.006(3)
C29 0.035(3) 0.040(3) 0.033(3) 0.001(2) -0.008(2) -0.009(2)
C30 0.052(4) 0.059(4) 0.035(3) -0.007(3) -0.007(3) -0.024(3)
C31 0.052(4) 0.071(5) 0.032(3) -0.006(3) -0.012(3) -0.031(4)
C32 0.040(3) 0.089(6) 0.040(3) 0.008(4) -0.014(3) -0.028(4)
C33 0.047(4) 0.066(5) 0.052(4) 0.022(4) -0.024(3) -0.019(4)
C34 0.042(3) 0.045(4) 0.040(3) 0.003(3) -0.012(3) -0.012(3)
C35 0.028(3) 0.034(3) 0.051(3) -0.016(3) -0.010(2) 0.005(2)
C36 0.039(3) 0.035(3) 0.056(4) -0.004(3) -0.011(3) -0.010(3)
C37 0.056(4) 0.039(4) 0.096(6) 0.001(4) -0.028(4) -0.004(3)
C38 0.068(5) 0.039(4) 0.113(7) -0.023(5) -0.014(5) -0.010(4)
C39 0.090(6) 0.055(5) 0.083(6) -0.035(4) -0.014(5) -0.015(4)
C40 0.057(4) 0.055(4) 0.063(4) -0.023(4) -0.019(3) 0.003(3)
C41 0.024(2) 0.042(3) 0.029(3) -0.011(2) -0.005(2) -0.005(2)
C42 0.033(3) 0.046(3) 0.034(3) -0.008(3) -0.006(2) -0.005(3)
C43 0.041(3) 0.063(4) 0.046(3) -0.016(3) -0.011(3) -0.016(3)
C44 0.051(4) 0.059(4) 0.035(3) -0.012(3) -0.010(3) -0.012(3)
C45 0.047(3) 0.059(4) 0.030(3) -0.010(3) -0.001(3) -0.010(3)
C46 0.033(3) 0.040(3) 0.038(3) -0.009(2) -0.005(2) -0.004(2)
C47 0.033(3) 0.041(3) 0.029(3) -0.002(2) -0.012(2) -0.008(2)
C48 0.039(3) 0.034(3) 0.039(3) -0.002(2) 0.000(2) -0.011(2)
C49 0.037(3) 0.041(3) 0.054(4) 0.001(3) -0.015(3) -0.009(3)
C50 0.047(4) 0.046(4) 0.049(4) -0.005(3) -0.011(3) -0.017(3)
C51 0.036(3) 0.053(4) 0.034(3) -0.002(3) -0.003(2) -0.016(3)
C52 0.033(3) 0.035(3) 0.036(3) -0.003(2) -0.012(2) 0.009(2)
C53 0.043(3) 0.055(4) 0.031(3) -0.008(3) -0.008(2) -0.006(3)
C54 0.041(3) 0.049(4) 0.043(3) 0.001(3) -0.005(3) -0.008(3)
C55 0.054(4) 0.102(7) 0.047(4) -0.016(4) 0.007(3) -0.022(4)
C56 0.071(5) 0.158(10) 0.046(4) -0.035(5) 0.014(4) -0.049(6)
C57 0.064(5) 0.138(9) 0.050(4) -0.036(5) -0.012(4) -0.008(5)
C58 0.056(4) 0.093(6) 0.050(4) -0.025(4) -0.012(3) -0.011(4)
C59 0.045(4) 0.064(5) 0.071(5) -0.018(4) -0.011(3) -0.016(3)
C60 0.054(5) 0.148(10) 0.090(6) -0.058(6) -0.013(4) -0.026(6)
C61 0.042(3) 0.041(3) 0.047(3) -0.013(3) -0.007(3) 0.002(3)
C62 0.047(4) 0.047(4) 0.069(5) -0.004(3) -0.015(3) -0.009(3)
C63 0.071(5) 0.041(4) 0.101(6) -0.018(4) -0.025(5) -0.009(4)
C64 0.064(5) 0.042(4) 0.101(6) -0.025(4) -0.017(5) 0.017(4)
C65 0.056(4) 0.054(4) 0.070(5) -0.024(4) 0.001(4) -0.002(3)
C66 0.049(4) 0.047(4) 0.046(4) -0.013(3) 0.000(3) -0.001(3)
C67 0.066(5) 0.067(6) 0.120(8) -0.005(5) 0.001(5) -0.021(4)
C68 0.093(6) 0.051(5) 0.072(5) 0.013(4) 0.007(5) -0.013(4)
C69 0.069(4) 0.039(3) 0.040(3) 0.005(3) -0.021(3) -0.007(3)
C70 0.078(5) 0.040(4) 0.042(3) -0.001(3) -0.017(3) -0.008(3)
C71 0.114(7) 0.068(5) 0.038(4) 0.003(4) -0.005(4) -0.044(5)
C72 0.155(10) 0.095(7) 0.043(4) 0.012(5) -0.032(5) -0.060(7)
C73 0.147(10) 0.097(7) 0.067(6) 0.012(5) -0.056(6) -0.059(7)
C74 0.081(6) 0.056(5) 0.062(5) 0.004(4) -0.025(4) -0.023(4)
C75 0.075(5) 0.054(4) 0.065(5) -0.007(4) -0.012(4) -0.017(4)
C76 0.091(6) 0.089(7) 0.088(6) 0.007(5) -0.036(5) -0.051(6)

loop_
_atom_type_symbol
_atom_type_description
_atom_type_scat_dispersion_real
_atom_type_scat_dispersion_imag
_atom_type_scat_source
C C 0.0033 0.0016
;
International Tables for Crystallography
(Vol. C, Tables 4.2.6.8 and 6.1.1.4)
;
H H 0.0000 0.0000
;
International Tables for Crystallography
(Vol. C, Table 6.1.1.4)
;
N N 0.0061 0.0033
;
International Tables for Crystallography
(Vol. C, Tables 4.2.6.8 and 6.1.1.4)
;
Ir Ir -1.4442 7.9887
;
International Tables for Crystallography
(Vol. C, Tables 4.2.6.8 and 6.1.1.4)
;
P P 0.1023 0.0942
;
International Tables for Crystallography
(Vol. C, Tables 4.2.6.8 and 6.1.1.4)
;
F F 0.0171 0.0103
;
International Tables for Crystallography
(Vol. C, Tables 4.2.6.8 and 6.1.1.4)
;

loop_
_geom_angle_atom_site_label_1
_geom_angle_atom_site_label_2
_geom_angle_atom_site_label_3
_geom_angle
C9 Ir1 C8 37.8(2)
C9 Ir1 C4 77.7(2)
C8 Ir1 C4 93.5(2)
C9 Ir1 C5 85.6(2)
C8 Ir1 C5 78.7(2)
C4 Ir1 C5 35.8(2)
C9 Ir1 P2 93.12(17)
C8 Ir1 P2 97.15(16)
C4 Ir1 P2 148.80(17)
C5 Ir1 P2 174.67(18)
C9 Ir1 P1 111.92(19)
C8 Ir1 P1 148.57(17)
C4 Ir1 P1 84.15(18)
C5 Ir1 P1 113.67(18)
P2 Ir1 P1 71.61(5)
C9 Ir1 P3 140.44(19)
C8 Ir1 P3 102.66(17)
C4 Ir1 P3 111.93(16)
C5 Ir1 P3 83.57(17)
P2 Ir1 P3 94.22(5)
P1 Ir1 P3 107.29(5)
C3 Ir2 C2 87.7(2)
C3 Ir2 C1 168.5(2)
C2 Ir2 C1 84.0(2)
C3 Ir2 P4 90.80(18)
C2 Ir2 P4 178.39(18)
C1 Ir2 P4 97.43(17)
C23 P1 C17 103.8(2)
C23 P1 C12 104.3(3)
C17 P1 C12 106.1(3)
C23 P1 Ir1 127.87(19)
C17 P1 Ir1 116.10(19)
C12 P1 Ir1 95.62(18)
C13 P2 C12 105.2(3)
C13 P2 C29 101.2(2)
C12 P2 C29 107.4(3)
C13 P2 Ir1 120.35(19)
C12 P2 Ir1 97.19(17)
C29 P2 Ir1 123.50(18)
C35 P3 C15 101.5(3)
C35 P3 C16 103.6(3)
C15 P3 C16 103.8(3)
C35 P3 Ir1 117.24(19)
C15 P3 Ir1 117.28(18)
C16 P3 Ir1 111.70(17)
C47 P4 C41 101.5(2)
C47 P4 C16 104.3(3)
C41 P4 C16 100.8(2)
C47 P4 Ir2 118.38(19)
C41 P4 Ir2 114.43(18)
C16 P4 Ir2 115.12(19)
F1 P5 F5 93.2(3)
F1 P5 F2 90.4(4)
F5 P5 F2 88.2(3)
F1 P5 F6 177.7(5)
F5 P5 F6 88.8(3)
F2 P5 F6 88.6(4)
F1 P5 F4 92.6(4)
F5 P5 F4 93.4(3)
F2 P5 F4 176.5(4)
F6 P5 F4 88.3(4)
F1 P5 F3 89.4(4)
F5 P5 F3 177.3(3)
F2 P5 F3 91.3(3)
F6 P5 F3 88.5(4)
F4 P5 F3 87.0(3)
F8 P6 F7 90.7(3)
F8 P6 F11 92.5(3)
F7 P6 F11 91.4(3)
F8 P6 F12 89.3(3)
F7 P6 F12 180.0(4)
F11 P6 F12 88.7(3)
F8 P6 F10 178.7(4)
F7 P6 F10 90.2(3)
F11 P6 F10 88.5(4)
F12 P6 F10 89.9(3)
F8 P6 F9 89.3(3)
F7 P6 F9 89.3(3)
F11 P6 F9 178.1(4)
F12 P6 F9 90.7(3)
F10 P6 F9 89.7(4)
C1 N1 C53 171.9(6)
C2 N2 C61 170.4(7)
C3 N3 C69 167.7(6)
N1 C1 Ir2 166.4(5)
N2 C2 Ir2 177.5(6)
N3 C3 Ir2 175.7(5)
C5 C4 C11 124.3(6)
C5 C4 Ir1 72.2(3)
C11 C4 Ir1 112.5(4)
C5 C4 H78 118(4)
C11 C4 H78 111(4)
Ir1 C4 H78 112(4)
C4 C5 C6 123.5(6)
C4 C5 Ir1 72.1(3)
C6 C5 Ir1 113.8(4)
C4 C5 H77 114(4)
C6 C5 H77 117(4)
Ir1 C5 H77 105(3)
C5 C6 C7 114.4(5)
C5 C6 H6A 108.7
C7 C6 H6A 108.7
C5 C6 H6B 108.7
C7 C6 H6B 108.7
H6A C6 H6B 107.6
C8 C7 C6 113.0(6)
C8 C7 H7A 109.0
C6 C7 H7A 109.0
C8 C7 H7B 109.0
C6 C7 H7B 109.0
H7A C7 H7B 107.8
C9 C8 C7 121.4(5)
C9 C8 Ir1 70.8(3)
C7 C8 Ir1 113.9(4)
C9 C8 H4 122(3)
C7 C8 H4 108(3)
Ir1 C8 H4 116(3)
C8 C9 C10 123.0(6)
C8 C9 Ir1 71.4(3)
C10 C9 Ir1 115.6(4)
C8 C9 H3 122(3)
C10 C9 H3 107(3)
Ir1 C9 H3 113(3)
C11 C10 C9 113.7(5)
C11 C10 H10A 108.8
C9 C10 H10A 108.8
C11 C10 H10B 108.8
C9 C10 H10B 108.8
H10A C10 H10B 107.7
C4 C11 C10 112.2(5)
C4 C11 H11A 109.2
C10 C11 H11A 109.2
C4 C11 H11B 109.2
C10 C11 H11B 109.2
H11A C11 H11B 107.9
P2 C12 P1 95.3(3)
P2 C12 H12A 112.7
P1 C12 H12A 112.7
P2 C12 H12B 112.7
P1 C12 H12B 112.7
H12A C12 H12B 110.2
C14 C13 P2 113.9(4)
C14 C13 H13A 108.8
P2 C13 H13A 108.8
C14 C13 H13B 108.8
P2 C13 H13B 108.8
H13A C13 H13B 107.7
C13 C14 C15 113.1(5)
C13 C14 H14A 109.0
C15 C14 H14A 109.0
C13 C14 H14B 109.0
C15 C14 H14B 109.0
H14A C14 H14B 107.8
C14 C15 P3 114.8(4)
C14 C15 H15A 108.6
P3 C15 H15A 108.6
C14 C15 H15B 108.6
P3 C15 H15B 108.6
H15A C15 H15B 107.5
P3 C16 P4 123.8(3)
P3 C16 H16A 106.4
P4 C16 H16A 106.4
P3 C16 H16B 106.4
P4 C16 H16B 106.4
H16A C16 H16B 106.4
C22 C17 C18 120.0(5)
C22 C17 P1 121.0(4)
C18 C17 P1 118.8(4)
C17 C18 C19 119.8(6)
C17 C18 H18 120.1
C19 C18 H18 120.1
C20 C19 C18 120.7(6)
C20 C19 H19 119.7
C18 C19 H19 119.7
C19 C20 C21 119.6(6)
C19 C20 H20 120.2
C21 C20 H20 120.2
C20 C21 C22 120.2(6)
C20 C21 H21 119.9
C22 C21 H21 119.9
C17 C22 C21 119.8(6)
C17 C22 H22 120.1
C21 C22 H22 120.1
C28 C23 C24 119.2(5)
C28 C23 P1 119.2(4)
C24 C23 P1 121.6(4)
C25 C24 C23 120.5(5)
C25 C24 H24 119.8
C23 C24 H24 119.8
C26 C25 C24 120.3(6)
C26 C25 H25 119.8
C24 C25 H25 119.8
C25 C26 C27 119.7(6)
C25 C26 H26 120.2
C27 C26 H26 120.2
C26 C27 C28 120.9(6)
C26 C27 H27 119.6
C28 C27 H27 119.6
C23 C28 C27 119.4(6)
C23 C28 H28 120.3
C27 C28 H28 120.3
C30 C29 C34 119.8(5)
C30 C29 P2 117.6(5)
C34 C29 P2 122.6(5)
C29 C30 C31 119.3(6)
C29 C30 H30 120.3
C31 C30 H30 120.3
C32 C31 C30 119.7(6)
C32 C31 H31 120.1
C30 C31 H31 120.1
C31 C32 C33 121.0(6)
C31 C32 H32 119.5
C33 C32 H32 119.5
C32 C33 C34 120.7(7)
C32 C33 H33 119.6
C34 C33 H33 119.6
C33 C34 C29 119.4(7)
C33 C34 H34 120.3
C29 C34 H34 120.3
C36 C35 C40 118.7(6)
C36 C35 P3 121.5(5)
C40 C35 P3 119.7(5)
C35 C36 C37 119.6(7)
C35 C36 H36 120.2
C37 C36 H36 120.2
C38 C37 C36 120.8(7)
C38 C37 H37 119.6
C36 C37 H37 119.6
C39 C38 C37 118.4(7)
C39 C38 H38 120.8
C37 C38 H38 120.8
C38 C39 C40 122.2(8)
C38 C39 H39 118.9
C40 C39 H39 118.9
C39 C40 C35 120.1(7)
C39 C40 H40 119.9
C35 C40 H40 119.9
C42 C41 C46 119.4(5)
C42 C41 P4 121.3(4)
C46 C41 P4 119.3(4)
C41 C42 C43 119.8(5)
C41 C42 H42 120.1
C43 C42 H42 120.1
C44 C43 C42 121.1(6)
C44 C43 H43 119.4
C42 C43 H43 119.4
C43 C44 C45 119.0(6)
C43 C44 H44 120.5
C45 C44 H44 120.5
C46 C45 C44 120.9(6)
C46 C45 H45 119.5
C44 C45 H45 119.5
C45 C46 C41 119.7(6)
C45 C46 H46 120.1
C41 C46 H46 120.1
C52 C47 C48 118.5(5)
C52 C47 P4 119.9(4)
C48 C47 P4 121.1(4)
C49 C48 C47 121.1(5)
C49 C48 H48 119.5
C47 C48 H48 119.5
C48 C49 C50 119.2(6)
C48 C49 H49 120.4
C50 C49 H49 120.4
C51 C50 C49 120.2(6)
C51 C50 H50 119.9
C49 C50 H50 119.9
C50 C51 C52 119.9(5)
C50 C51 H51 120.1
C52 C51 H51 120.1
C51 C52 C47 121.1(5)
C51 C52 H52 119.4
C47 C52 H52 119.4
C54 C53 N1 119.3(5)
C54 C53 C58 123.3(6)
N1 C53 C58 117.4(6)
C53 C54 C55 117.0(6)
C53 C54 C59 121.2(6)
C55 C54 C59 121.7(6)
C56 C55 C54 120.6(7)
C56 C55 H55 119.7
C54 C55 H55 119.7
C55 C56 C57 121.9(7)
C55 C56 H56 119.1
C57 C56 H56 119.1
C56 C57 C58 120.4(8)
C56 C57 H57 119.8
C58 C57 H57 119.8
C57 C58 C53 116.8(7)
C57 C58 C60 122.9(7)
C53 C58 C60 120.3(6)
C54 C59 H59A 109.5
C54 C59 H59B 109.5
H59A C59 H59B 109.5
C54 C59 H59C 109.5
H59A C59 H59C 109.5
H59B C59 H59C 109.5
C58 C60 H60A 109.5
C58 C60 H60B 109.5
H60A C60 H60B 109.5
C58 C60 H60C 109.5
H60A C60 H60C 109.5
H60B C60 H60C 109.5
C62 C61 C66 125.4(6)
C62 C61 N2 117.2(6)
C66 C61 N2 117.4(6)
C63 C62 C61 116.3(7)
C63 C62 C67 121.1(7)
C61 C62 C67 122.6(7)
C64 C63 C62 120.2(7)
C64 C63 H63 119.9
C62 C63 H63 119.9
C65 C64 C63 122.1(7)
C65 C64 H64 118.9
C63 C64 H64 118.9
C64 C65 C66 120.2(7)
C64 C65 H65 119.9
C66 C65 H65 119.9
C61 C66 C65 115.7(6)
C61 C66 C68 120.9(6)
C65 C66 C68 123.4(7)
C62 C67 H67A 109.5
C62 C67 H67B 109.5
H67A C67 H67B 109.5
C62 C67 H67C 109.5
H67A C67 H67C 109.5
H67B C67 H67C 109.5
C66 C68 H68A 109.5
C66 C68 H68B 109.5
H68A C68 H68B 109.5
C66 C68 H68C 109.5
H68A C68 H68C 109.5
H68B C68 H68C 109.5
C70 C69 C74 123.9(6)
C70 C69 N3 118.1(6)
C74 C69 N3 118.0(6)
C69 C70 C71 116.9(7)
C69 C70 C75 122.6(6)
C71 C70 C75 120.4(7)
C72 C71 C70 119.8(8)
C72 C71 H71 120.1
C70 C71 H71 120.1
C71 C72 C73 121.6(8)
C71 C72 H72 119.2
C73 C72 H72 119.2
C72 C73 C74 121.0(9)
C72 C73 H73 119.5
C74 C73 H73 119.5
C73 C74 C69 116.4(8)
C73 C74 C76 123.6(8)
C69 C74 C76 120.0(7)
C70 C75 H75A 109.5
C70 C75 H75B 109.5
H75A C75 H75B 109.5
C70 C75 H75C 109.5
H75A C75 H75C 109.5
H75B C75 H75C 109.5
C74 C76 H76A 109.5
C74 C76 H76B 109.5
H76A C76 H76B 109.5
C74 C76 H76C 109.5
H76A C76 H76C 109.5
H76B C76 H76C 109.5

loop_
_geom_bond_atom_site_label_1
_geom_bond_atom_site_label_2
_geom_bond_distance
Ir1 C9 2.173(6)
Ir1 C8 2.181(6)
Ir1 C4 2.263(5)
Ir1 C5 2.265(6)
Ir1 P2 2.2999(14)
Ir1 P1 2.3285(15)
Ir1 P3 2.3541(14)
Ir2 C3 1.937(6)
Ir2 C2 1.944(6)
Ir2 C1 1.957(5)
Ir2 P4 2.3319(15)
P1 C23 1.836(5)
P1 C17 1.836(6)
P1 C12 1.842(5)
P2 C13 1.820(5)
P2 C12 1.822(6)
P2 C29 1.833(6)
P3 C35 1.832(6)
P3 C15 1.840(5)
P3 C16 1.845(5)
P4 C47 1.830(6)
P4 C41 1.841(5)
P4 C16 1.845(5)
P5 F1 1.530(6)
P5 F5 1.575(5)
P5 F2 1.577(5)
P5 F6 1.579(6)
P5 F4 1.580(5)
P5 F3 1.588(5)
P6 F8 1.571(5)
P6 F7 1.576(4)
P6 F11 1.578(5)
P6 F12 1.579(5)
P6 F10 1.580(5)
P6 F9 1.591(5)
N1 C1 1.155(7)
N1 C53 1.396(7)
N2 C2 1.155(8)
N2 C61 1.418(8)
N3 C3 1.157(7)
N3 C69 1.417(8)
C4 C5 1.391(9)
C4 C11 1.486(8)
C4 H78 0.87(6)
C5 C6 1.504(9)
C5 H77 0.82(5)
C6 C7 1.547(10)
C6 H6A 0.9900
C6 H6B 0.9900
C7 C8 1.530(9)
C7 H7A 0.9900
C7 H7B 0.9900
C8 C9 1.410(9)
C8 H4 1.04(5)
C9 C10 1.530(8)
C9 H3 0.87(5)
C10 C11 1.528(8)
C10 H10A 0.9900
C10 H10B 0.9900
C11 H11A 0.9900
C11 H11B 0.9900
C12 H12A 0.9900
C12 H12B 0.9900
C13 C14 1.519(7)
C13 H13A 0.9900
C13 H13B 0.9900
C14 C15 1.537(8)
C14 H14A 0.9900
C14 H14B 0.9900
C15 H15A 0.9900
C15 H15B 0.9900
C16 H16A 0.9900
C16 H16B 0.9900
C17 C22 1.381(8)
C17 C18 1.390(8)
C18 C19 1.389(8)
C18 H18 0.9500
C19 C20 1.378(9)
C19 H19 0.9500
C20 C21 1.386(9)
C20 H20 0.9500
C21 C22 1.400(8)
C21 H21 0.9500
C22 H22 0.9500
C23 C28 1.391(8)
C23 C24 1.393(8)
C24 C25 1.388(8)
C24 H24 0.9500
C25 C26 1.371(9)
C25 H25 0.9500
C26 C27 1.380(9)
C26 H26 0.9500
C27 C28 1.396(8)
C27 H27 0.9500
C28 H28 0.9500
C29 C30 1.374(8)
C29 C34 1.399(8)
C30 C31 1.432(8)
C30 H30 0.9500
C31 C32 1.341(10)
C31 H31 0.9500
C32 C33 1.371(11)
C32 H32 0.9500
C33 C34 1.384(8)
C33 H33 0.9500
C34 H34 0.9500
C35 C36 1.392(8)
C35 C40 1.391(9)
C36 C37 1.402(9)
C36 H36 0.9500
C37 C38 1.382(11)
C37 H37 0.9500
C38 C39 1.363(12)
C38 H38 0.9500
C39 C40 1.373(10)
C39 H39 0.9500
C40 H40 0.9500
C41 C42 1.381(8)
C41 C46 1.406(7)
C42 C43 1.396(8)
C42 H42 0.9500
C43 C44 1.377(9)
C43 H43 0.9500
C44 C45 1.387(9)
C44 H44 0.9500
C45 C46 1.385(8)
C45 H45 0.9500
C46 H46 0.9500
C47 C52 1.385(8)
C47 C48 1.394(8)
C48 C49 1.381(8)
C48 H48 0.9500
C49 C50 1.399(8)
C49 H49 0.9500
C50 C51 1.374(9)
C50 H50 0.9500
C51 C52 1.382(8)
C51 H51 0.9500
C52 H52 0.9500
C53 C54 1.381(8)
C53 C58 1.418(9)
C54 C55 1.400(9)
C54 C59 1.514(9)
C55 C56 1.363(11)
C55 H55 0.9500
C56 C57 1.373(11)
C56 H56 0.9500
C57 C58 1.385(10)
C57 H57 0.9500
C58 C60 1.515(11)
C59 H59A 0.9800
C59 H59B 0.9800
C59 H59C 0.9800
C60 H60A 0.9800
C60 H60B 0.9800
C60 H60C 0.9800
C61 C62 1.383(9)
C61 C66 1.382(9)
C62 C63 1.374(10)
C62 C67 1.508(10)
C63 C64 1.369(11)
C63 H63 0.9500
C64 C65 1.367(10)
C64 H64 0.9500
C65 C66 1.389(9)
C65 H65 0.9500
C66 C68 1.506(10)
C67 H67A 0.9800
C67 H67B 0.9800
C67 H67C 0.9800
C68 H68A 0.9800
C68 H68B 0.9800
C68 H68C 0.9800
C69 C70 1.385(10)
C69 C74 1.391(10)
C70 C71 1.396(9)
C70 C75 1.490(10)
C71 C72 1.365(12)
C71 H71 0.9500
C72 C73 1.369(13)
C72 H72 0.9500
C73 C74 1.380(11)
C73 H73 0.9500
C74 C76 1.502(11)
C75 H75A 0.9800
C75 H75B 0.9800
C75 H75C 0.9800
C76 H76A 0.9800
C76 H76B 0.9800
C76 H76C 0.9800

loop_
_geom_torsion_atom_site_label_1
_geom_torsion_atom_site_label_2
_geom_torsion_atom_site_label_3
_geom_torsion_atom_site_label_4
_geom_torsion
C11 C4 C5 C6 1.5(9)
Ir1 C4 C5 C6 107.1(6)
C11 C4 C5 Ir1 -105.5(5)
C4 C5 C6 C7 -90.0(7)
Ir1 C5 C6 C7 -6.5(7)
C5 C6 C7 C8 22.6(8)
C6 C7 C8 C9 52.7(8)
C6 C7 C8 Ir1 -28.6(7)
C7 C8 C9 C10 2.1(9)
Ir1 C8 C9 C10 109.0(5)
C7 C8 C9 Ir1 -106.9(5)
C8 C9 C10 C11 -93.0(7)
Ir1 C9 C10 C11 -9.4(7)
C5 C4 C11 C10 51.4(8)
Ir1 C4 C11 C10 -31.8(6)
C9 C10 C11 C4 27.1(8)
C13 P2 C12 P1 128.7(3)
C29 P2 C12 P1 -124.0(3)
Ir1 P2 C12 P1 4.5(2)
C23 P1 C12 P2 -135.9(3)
C17 P1 C12 P2 114.8(3)
Ir1 P1 C12 P2 -4.4(2)
C12 P2 C13 C14 -68.1(5)
C29 P2 C13 C14 -179.9(4)
Ir1 P2 C13 C14 40.0(5)
P2 C13 C14 C15 -77.0(6)
C13 C14 C15 P3 78.1(5)
C35 P3 C15 C14 -169.5(4)
C16 P3 C15 C14 83.3(4)
Ir1 P3 C15 C14 -40.4(5)
C35 P3 C16 P4 -62.7(4)
C15 P3 C16 P4 42.9(4)
Ir1 P3 C16 P4 170.2(3)
C47 P4 C16 P3 -84.8(4)
C41 P4 C16 P3 170.2(4)
Ir2 P4 C16 P3 46.6(4)
C23 P1 C17 C22 26.1(6)
C12 P1 C17 C22 135.8(5)
Ir1 P1 C17 C22 -119.5(5)
C23 P1 C17 C18 -158.6(5)
C12 P1 C17 C18 -48.9(5)
Ir1 P1 C17 C18 55.9(5)
C22 C17 C18 C19 -1.1(9)
P1 C17 C18 C19 -176.5(5)
C17 C18 C19 C20 0.5(10)
C18 C19 C20 C21 0.4(10)
C19 C20 C21 C22 -0.8(10)
C18 C17 C22 C21 0.7(9)
P1 C17 C22 C21 176.0(5)
C20 C21 C22 C17 0.3(10)
C17 P1 C23 C28 -96.0(5)
C12 P1 C23 C28 153.1(4)
Ir1 P1 C23 C28 44.0(5)
C17 P1 C23 C24 86.6(5)
C12 P1 C23 C24 -24.3(5)
Ir1 P1 C23 C24 -133.4(4)
C28 C23 C24 C25 -2.1(8)
P1 C23 C24 C25 175.3(4)
C23 C24 C25 C26 -0.1(9)
C24 C25 C26 C27 1.0(9)
C25 C26 C27 C28 0.3(9)
C24 C23 C28 C27 3.4(8)
P1 C23 C28 C27 -174.0(4)
C26 C27 C28 C23 -2.6(8)
C13 P2 C29 C30 -66.2(5)
C12 P2 C29 C30 -176.3(4)
Ir1 P2 C29 C30 72.3(5)
C13 P2 C29 C34 109.7(5)
C12 P2 C29 C34 -0.3(5)
Ir1 P2 C29 C34 -111.7(5)
C34 C29 C30 C31 0.0(8)
P2 C29 C30 C31 176.1(4)
C29 C30 C31 C32 -0.4(9)
C30 C31 C32 C33 0.8(10)
C31 C32 C33 C34 -0.9(10)
C32 C33 C34 C29 0.6(9)
C30 C29 C34 C33 -0.2(9)
P2 C29 C34 C33 -176.1(5)
C15 P3 C35 C36 -135.7(5)
C16 P3 C35 C36 -28.3(5)
Ir1 P3 C35 C36 95.2(5)
C15 P3 C35 C40 47.6(6)
C16 P3 C35 C40 155.0(5)
Ir1 P3 C35 C40 -81.5(5)
C40 C35 C36 C37 0.3(9)
P3 C35 C36 C37 -176.4(5)
C35 C36 C37 C38 -0.9(10)
C36 C37 C38 C39 -0.2(12)
C37 C38 C39 C40 1.9(13)
C38 C39 C40 C35 -2.4(13)
C36 C35 C40 C39 1.3(10)
P3 C35 C40 C39 178.1(6)
C47 P4 C41 C42 18.9(5)
C16 P4 C41 C42 126.1(5)
Ir2 P4 C41 C42 -109.8(4)
C47 P4 C41 C46 -163.2(4)
C16 P4 C41 C46 -56.0(5)
Ir2 P4 C41 C46 68.1(4)
C46 C41 C42 C43 -2.2(8)
P4 C41 C42 C43 175.7(5)
C41 C42 C43 C44 0.4(9)
C42 C43 C44 C45 1.3(10)
C43 C44 C45 C46 -1.3(10)
C44 C45 C46 C41 -0.5(9)
C42 C41 C46 C45 2.2(8)
P4 C41 C46 C45 -175.7(5)
C41 P4 C47 C52 -104.5(5)
C16 P4 C47 C52 151.1(5)
Ir2 P4 C47 C52 21.6(5)
C41 P4 C47 C48 66.9(5)
C16 P4 C47 C48 -37.5(5)
Ir2 P4 C47 C48 -166.9(4)
C52 C47 C48 C49 -1.5(9)
P4 C47 C48 C49 -173.1(5)
C47 C48 C49 C50 1.8(9)
C48 C49 C50 C51 -1.9(9)
C49 C50 C51 C52 1.6(9)
C50 C51 C52 C47 -1.2(9)
C48 C47 C52 C51 1.1(8)
P4 C47 C52 C51 172.8(4)
N1 C53 C54 C55 -179.6(6)
C58 C53 C54 C55 -0.4(11)
N1 C53 C54 C59 -0.3(10)
C58 C53 C54 C59 178.8(7)
C53 C54 C55 C56 -1.0(12)
C59 C54 C55 C56 179.8(8)
C54 C55 C56 C57 2.5(16)
C55 C56 C57 C58 -2.7(17)
C56 C57 C58 C53 1.2(14)
C56 C57 C58 C60 -178.7(10)
C54 C53 C58 C57 0.3(12)
N1 C53 C58 C57 179.5(7)
C54 C53 C58 C60 -179.7(8)
N1 C53 C58 C60 -0.6(11)
C66 C61 C62 C63 -3.1(11)
N2 C61 C62 C63 176.8(6)
C66 C61 C62 C67 176.7(8)
N2 C61 C62 C67 -3.3(11)
C61 C62 C63 C64 2.8(11)
C67 C62 C63 C64 -177.1(8)
C62 C63 C64 C65 -2.0(13)
C63 C64 C65 C66 1.3(13)
C62 C61 C66 C65 2.4(11)
N2 C61 C66 C65 -177.6(6)
C62 C61 C66 C68 -179.9(7)
N2 C61 C66 C68 0.1(10)
C64 C65 C66 C61 -1.3(11)
C64 C65 C66 C68 -178.9(8)
C3 N3 C69 C70 -114(3)
C3 N3 C69 C74 66(3)
C74 C69 C70 C71 -5.6(11)
N3 C69 C70 C71 174.2(6)
C74 C69 C70 C75 178.1(7)
N3 C69 C70 C75 -2.2(10)
C69 C70 C71 C72 6.3(12)
C75 C70 C71 C72 -177.3(8)
C70 C71 C72 C73 -4.7(16)
C71 C72 C73 C74 1.8(17)
C72 C73 C74 C69 -0.8(15)
C72 C73 C74 C76 -178.7(10)
C70 C69 C74 C73 2.9(12)
N3 C69 C74 C73 -176.9(8)
C70 C69 C74 C76 -179.2(8)
N3 C69 C74 C76 1.1(11)

loop_
_platon_squeeze_void_nr
_platon_squeeze_void_average_x
_platon_squeeze_void_average_y
_platon_squeeze_void_average_z
_platon_squeeze_void_volume
_platon_squeeze_void_count_electrons
_platon_squeeze_void_content
1 0.184 0.000 0.500 451 24 ' '
